data_7250699
loop_
_publ_author_name
'Zhang, Kun-Hua'
'He, Zhi'
'Huang, Long'
'Yu, Xing-Yi'
'Zhao, Bingshan'
'Yang, Jiong'
'Shao, Dong'

_publ_section_title
;
 Engineering dysprosium(iii) single-ion magnets via modular synthesis with
 strongly axial ligands
;
_journal_issue 34
_journal_name_full CrystEngComm
_journal_page_first 5662
_journal_page_last 5668
_journal_paper_doi 10.1039/D5CE00636H
_journal_volume 27
_journal_year 2025
_chemical_formula_moiety 'C48 H34 Cl6 Dy N4 O5 P'
_chemical_formula_sum 'C48 H34 Cl6 Dy N4 O5 P'
_chemical_formula_weight 1152.96
_space_group_crystal_system monoclinic
_space_group_IT_number 14
_space_group_name_Hall '-P 2ybc'
_space_group_name_H-M_alt 'P 1 21/c 1'
_atom_sites_solution_hydrogens geom
_atom_sites_solution_primary dual
_atom_sites_solution_secondary difmap
_audit_creation_date 2025-07-17
_audit_creation_method
;
Olex2 1.5
(compiled 2022.04.07 svn.rca3783a0 for OlexSys, GUI svn.r6498)
;
_audit_update_record
;
2025-07-17 deposited with the CCDC.	2025-07-22 downloaded from the CCDC.
;
_cell_angle_alpha 90
_cell_angle_beta 108.100(3)
_cell_angle_gamma 90
_cell_formula_units_Z 4
_cell_length_a 24.367(2)
_cell_length_b 9.7487(8)
_cell_length_c 20.9451(17)
_cell_measurement_reflns_used 9893
_cell_measurement_temperature 298(2)
_cell_measurement_theta_max 26.43
_cell_measurement_theta_min 2.37
_cell_volume 4729.2(7)
_computing_cell_refinement 'SAINT V8.40B (Bruker, 2016)'
_computing_data_collection 'Bruker D8 Venture diffractometer'
_computing_data_reduction 'SAINT V8.40B (Bruker, 2016)'
_computing_molecular_graphics 'Olex2 1.5 (Dolomanov et al., 2009)'
_computing_publication_material 'Olex2 1.5 (Dolomanov et al., 2009)'
_computing_structure_refinement 'SHELXL 2019/3 (Sheldrick, 2015)'
_computing_structure_solution 'olex2.solve 1.3 (Bourhis et al., 2015)'
_diffrn_ambient_temperature 298(2)
_diffrn_detector 'Bruker PHOTON-II area detector'
_diffrn_detector_area_resol_mean 7.4
_diffrn_detector_type 'CMOS-PHOTONII area detector'
_diffrn_measured_fraction_theta_full 0.998
_diffrn_measured_fraction_theta_max 0.998
_diffrn_measurement_device 'three-circle diffractometer'
_diffrn_measurement_device_type 'Bruker PHOTON-II area detector'
_diffrn_measurement_method 'phi and omega scans'
_diffrn_radiation_monochromator graphite
_diffrn_radiation_probe x-ray
_diffrn_radiation_type MoK\a
_diffrn_radiation_wavelength 0.71073
_diffrn_reflns_av_R_equivalents 0.0698
_diffrn_reflns_av_unetI/netI 0.0402
_diffrn_reflns_Laue_measured_fraction_full 0.998
_diffrn_reflns_Laue_measured_fraction_max 0.998
_diffrn_reflns_limit_h_max 30
_diffrn_reflns_limit_h_min -30
_diffrn_reflns_limit_k_max 12
_diffrn_reflns_limit_k_min -12
_diffrn_reflns_limit_l_max 26
_diffrn_reflns_limit_l_min -26
_diffrn_reflns_number 82786
_diffrn_reflns_point_group_measured_fraction_full 0.998
_diffrn_reflns_point_group_measured_fraction_max 0.998
_diffrn_reflns_theta_full 25.242
_diffrn_reflns_theta_max 26.568
_diffrn_reflns_theta_min 1.960
_diffrn_source 'sealed X-ray tube'
_diffrn_source_target Mo
_exptl_absorpt_coefficient_mu 2.004
_exptl_absorpt_correction_T_max 0.753
_exptl_absorpt_correction_T_min 0.566
_exptl_absorpt_correction_type multi-scan
_exptl_absorpt_process_details sadabs
_exptl_crystal_colour yellow
_exptl_crystal_colour_primary yellow
_exptl_crystal_density_diffrn 1.619
_exptl_crystal_density_method 'not measured'
_exptl_crystal_description block
_exptl_crystal_F_000 2292
_exptl_crystal_size_max 0.32
_exptl_crystal_size_mid 0.21
_exptl_crystal_size_min 0.15
_refine_diff_density_max 0.637
_refine_diff_density_min -0.673
_refine_diff_density_rms 0.071
_refine_ls_extinction_method none
_refine_ls_goodness_of_fit_ref 1.065
_refine_ls_hydrogen_treatment constr
_refine_ls_matrix_type full
_refine_ls_number_parameters 627
_refine_ls_number_reflns 9846
_refine_ls_number_restraints 134
_refine_ls_restrained_S_all 1.067
_refine_ls_R_factor_all 0.0360
_refine_ls_R_factor_gt 0.0296
_refine_ls_shift/su_max 0.002
_refine_ls_shift/su_mean 0.000
_refine_ls_structure_factor_coef Fsqd
_refine_ls_weighting_details 'w=1/[\s^2^(Fo^2^)+(0.0231P)^2^+2.9057P] where P=(Fo^2^+2Fc^2^)/3'
_refine_ls_weighting_scheme calc
_refine_ls_wR_factor_gt 0.0666
_refine_ls_wR_factor_ref 0.0698
_reflns_Friedel_coverage 0.000
_reflns_number_gt 8653
_reflns_number_total 9846
_reflns_threshold_expression 'I > 2\s(I)'
_cod_data_source_file d5ce00636h2.cif
_cod_data_source_block dy2
_cod_depositor_comments
;
The following automatic conversions were performed:

data item '_diffrn_radiation_probe' value 'X-ray' was changed to
'x-ray' in accordance with the
/home/data/users/saulius/crontab/automatic-downloads/rss-feeds/RSC/lib/dictionaries/cif_core.dic
dictionary named 'cif_core.dic' version 2.4.2 last updated on
2011-04-26.

Automatic conversion script
Id: cif_fix_values 8170 2020-07-09 18:12:32Z antanas 

 Adding full bibliography for 7250699--7250700.cif.
;
_cod_database_code 7250699
_shelx_shelxl_version_number 2019/3
_shelx_space_group_comment
;
The symmetry employed for this shelxl refinement is uniquely defined
by the following loop, which should always be used as a source of
symmetry information in preference to the above space-group names.
They are only intended as comments.
;
_shelx_estimated_absorpt_t_max 0.753
_shelx_estimated_absorpt_t_min 0.566
_olex2_refinement_description
;
1. Fixed Uiso
 At 1.2 times of:
  All C(H) groups
 At 1.5 times of:
  All C(H,H,H) groups
2. Uiso/Uaniso restraints and constraints
O2 \\sim N34 \\sim C41 \\sim C47 \\sim C49 \\sim N34A \\sim C41A \\sim C47A
\\sim C49A: within 2A with sigma of 0.01 and sigma for terminal atoms of 0.02
within 2A
3. Same fragment restrains
{O2, N34A, C41A, C47A, C49A} sigma for 1-2: 0.01, 1-3: 0.01
as in
{O2, N34, C41, C47, C49}
4. Others
 Sof(N34A)=Sof(C41A)=Sof(H41A)=Sof(C47A)=Sof(H47D)=Sof(H47E)=Sof(H47F)=
 Sof(C49A)=Sof(H49D)=Sof(H49E)=Sof(H49F)=1-FVAR(1)
 Sof(N34)=Sof(C41)=Sof(H41)=Sof(C47)=Sof(H47A)=Sof(H47B)=Sof(H47C)=Sof(C49)=
 Sof(H49A)=Sof(H49B)=Sof(H49C)=FVAR(1)
5.a Aromatic/amide H refined with riding coordinates:
 C41(H41), C2(H2), C7(H7), C9(H9), C11(H11), C13(H13), C14(H14), C15(H15),
 C17(H17), C18(H18), C19(H19), C21(H21), C22(H22), C23(H23), C25(H25), C27(H27),
  C31(H31), C33(H33), C35(H35), C36(H36), C37(H37), C39(H39), C40(H40),
 C42(H42), C43(H43), C44(H44), C45(H45), C46(H46), C41A(H41A)
5.b Idealised Me refined as rotating group:
 C47(H47A,H47B,H47C), C49(H49A,H49B,H49C), C47A(H47D,H47E,H47F), C49A(H49D,
 H49E,H49F)
;
_olex2_submission_special_instructions 'No special instructions were received'

loop_
_space_group_symop_operation_xyz
'x, y, z'
'-x, y+1/2, -z+1/2'
'-x, -y, -z'
'x, -y-1/2, z-1/2'

loop_
_atom_site_label
_atom_site_type_symbol
_atom_site_fract_x
_atom_site_fract_y
_atom_site_fract_z
_atom_site_U_iso_or_equiv
_atom_site_adp_type
_atom_site_occupancy
_atom_site_site_symmetry_order
_atom_site_calc_flag
_atom_site_refinement_flags_posn
_atom_site_refinement_flags_adp
_atom_site_refinement_flags_occupancy
_atom_site_disorder_assembly
_atom_site_disorder_group
Dy01 Dy 0.27415(2) 0.53777(2) 0.52094(2) 0.03799(5) Uani 1 1 d . . . . .
Cl1 Cl 0.40516(4) 0.95663(8) 0.50766(4) 0.05936(19) Uani 1 1 d . . . . .
Cl2 Cl 0.07952(5) 0.42295(16) 0.56736(8) 0.1099(4) Uani 1 1 d . . . . .
Cl3 Cl 0.49519(4) 0.39398(11) 0.84413(5) 0.0779(3) Uani 1 1 d . . . . .
Cl4 Cl 0.36490(5) 0.08637(9) 0.64139(5) 0.0731(2) Uani 1 1 d . . . . .
Cl5 Cl 0.04575(5) 0.96498(18) 0.58731(8) 0.1230(6) Uani 1 1 d . . . . .
Cl6 Cl 0.51998(4) 0.62036(12) 0.39096(5) 0.0776(3) Uani 1 1 d . . . . .
P1 P 0.19673(3) 0.64826(8) 0.34037(4) 0.04594(17) Uani 1 1 d . . . . .
O1 O 0.33448(8) 0.70887(19) 0.51058(10) 0.0440(4) Uani 1 1 d . . . . .
O2 O 0.22717(9) 0.3392(2) 0.45476(12) 0.0604(5) Uani 1 1 d D U . . .
N34 N 0.1510(4) 0.2016(13) 0.4059(6) 0.0687(17) Uani 0.704(5) 1 d D U P A 1
C41 C 0.17659(19) 0.3012(5) 0.4456(3) 0.0623(12) Uani 0.704(5) 1 d D U P A 1
H41 H 0.155345 0.347403 0.468853 0.075 Uiso 0.704(5) 1 calc R U P A 1
C47 C 0.0928(3) 0.1575(9) 0.3986(4) 0.117(3) Uani 0.704(5) 1 d D U P A 1
H47A H 0.078997 0.204212 0.430979 0.176 Uiso 0.704(5) 1 calc R U P A 1
H47B H 0.092523 0.060324 0.405982 0.176 Uiso 0.704(5) 1 calc R U P A 1
H47C H 0.068298 0.178606 0.354173 0.176 Uiso 0.704(5) 1 calc R U P A 1
C49 C 0.1837(3) 0.1203(8) 0.3720(4) 0.108(2) Uani 0.704(5) 1 d D U P A 1
H49A H 0.167771 0.132679 0.324287 0.163 Uiso 0.704(5) 1 calc R U P A 1
H49B H 0.181657 0.025184 0.382813 0.163 Uiso 0.704(5) 1 calc R U P A 1
H49C H 0.223310 0.149526 0.386417 0.163 Uiso 0.704(5) 1 calc R U P A 1
O3 O 0.19095(9) 0.5106(2) 0.54921(12) 0.0578(5) Uani 1 1 d . . . . .
O4 O 0.30971(8) 0.3525(2) 0.58609(9) 0.0474(4) Uani 1 1 d . . . . .
O5 O 0.22365(9) 0.6163(2) 0.41290(10) 0.0543(5) Uani 1 1 d . . . . .
N1 N 0.22769(10) 0.7664(3) 0.54318(12) 0.0501(6) Uani 1 1 d . . . . .
N2 N 0.33937(12) 0.5994(3) 0.64005(12) 0.0539(6) Uani 1 1 d . . . . .
N3 N 0.34919(10) 0.4576(2) 0.46833(13) 0.0462(5) Uani 1 1 d . . . . .
C1 C 0.35089(11) 0.3594(3) 0.64315(13) 0.0405(6) Uani 1 1 d . . . . .
C2 C 0.15351(19) 0.4306(5) 0.2530(2) 0.0852(12) Uani 1 1 d . . . . .
H2 H 0.117757 0.448886 0.258430 0.102 Uiso 1 1 calc R U . . .
C3 C 0.10476(14) 0.5907(5) 0.56710(18) 0.0719(10) Uani 1 1 d . . . . .
C4 C 0.38073(12) 0.2465(3) 0.67734(14) 0.0446(6) Uani 1 1 d . . . . .
C5 C 0.08914(16) 0.8310(6) 0.57530(19) 0.0797(12) Uani 1 1 d . . . . .
C6 C 0.36865(12) 0.4893(3) 0.67477(14) 0.0440(6) Uani 1 1 d . . . . .
C7 C 0.22015(16) 0.8257(4) 0.24705(16) 0.0659(9) Uani 1 1 d . . . . .
H7 H 0.194107 0.774341 0.213763 0.079 Uiso 1 1 calc R U . . .
C8 C 0.37620(11) 0.6913(3) 0.48487(13) 0.0395(6) Uani 1 1 d . . . . .
C9 C 0.2524(2) 0.4790(5) 0.2771(3) 0.0864(13) Uani 1 1 d . . . . .
H9 H 0.284772 0.530848 0.298945 0.104 Uiso 1 1 calc R U . . .
C10 C 0.42978(12) 0.5334(3) 0.43153(14) 0.0462(6) Uani 1 1 d . . . . .
C11 C 0.0110(2) 0.7744(9) 0.3127(4) 0.148(3) Uani 1 1 d . . . . .
H11 H -0.026869 0.799398 0.308193 0.178 Uiso 1 1 calc R U . . .
C12 C 0.41302(14) 0.5032(3) 0.73666(15) 0.0519(7) Uani 1 1 d . . . . .
C13 C 0.21632(18) 1.0099(4) 0.5500(2) 0.0727(10) Uani 1 1 d . . . . .
H13 H 0.231344 1.097135 0.548527 0.087 Uiso 1 1 calc R U . . .
C14 C 0.45729(12) 0.7711(3) 0.44898(15) 0.0519(7) Uani 1 1 d . . . . .
H14 H 0.481101 0.843038 0.445076 0.062 Uiso 1 1 calc R U . . .
C15 C 0.16500(19) 0.9937(5) 0.5613(2) 0.0788(12) Uani 1 1 d . . . . .
H15 H 0.144441 1.070479 0.567175 0.095 Uiso 1 1 calc R U . . .
C16 C 0.46502(12) 0.6445(3) 0.42642(15) 0.0504(7) Uani 1 1 d . . . . .
C17 C 0.08949(18) 0.7605(6) 0.2689(2) 0.1034(17) Uani 1 1 d . . . . .
H17 H 0.105042 0.779199 0.234540 0.124 Uiso 1 1 calc R U . . .
C18 C 0.24654(15) 0.8933(4) 0.54054(16) 0.0586(8) Uani 1 1 d . . . . .
H18 H 0.281469 0.905473 0.532005 0.070 Uiso 1 1 calc R U . . .
C19 C 0.3539(2) 0.7227(4) 0.66712(19) 0.0818(13) Uani 1 1 d . . . . .
H19 H 0.334683 0.798699 0.643815 0.098 Uiso 1 1 calc R U . . .
C20 C 0.38533(11) 0.5591(3) 0.46046(13) 0.0401(6) Uani 1 1 d . . . . .
C21 C 0.1590(3) 0.3244(5) 0.2120(3) 0.1106(17) Uani 1 1 d . . . . .
H21 H 0.126911 0.271414 0.190176 0.133 Uiso 1 1 calc R U . . .
C22 C 0.42611(17) 0.6357(4) 0.76249(18) 0.0740(11) Uani 1 1 d . . . . .
H22 H 0.455207 0.649155 0.802953 0.089 Uiso 1 1 calc R U . . .
C23 C 0.0332(2) 0.8001(8) 0.2622(3) 0.145(3) Uani 1 1 d . . . . .
H23 H 0.010953 0.843718 0.223236 0.174 Uiso 1 1 calc R U . . .
C24 C 0.15828(13) 0.6096(4) 0.55708(15) 0.0563(8) Uani 1 1 d . . . . .
C25 C 0.28712(17) 1.0095(4) 0.2782(2) 0.0672(9) Uani 1 1 d . . . . .
H25 H 0.305564 1.084222 0.266308 0.081 Uiso 1 1 calc R U . . .
C26 C 0.12226(13) 0.6947(4) 0.32543(16) 0.0587(8) Uani 1 1 d . . . . .
C27 C 0.24708(18) 0.9375(4) 0.22969(19) 0.0731(10) Uani 1 1 d . . . . .
H27 H 0.237959 0.963924 0.184929 0.088 Uiso 1 1 calc R U . . .
C28 C 0.41324(12) 0.7941(3) 0.47836(14) 0.0439(6) Uani 1 1 d . . . . .
C29 C 0.14243(14) 0.8621(4) 0.56421(16) 0.0658(10) Uani 1 1 d . . . . .
C30 C 0.17597(12) 0.7492(4) 0.55550(14) 0.0529(7) Uani 1 1 d . . . . .
C31 C 0.40008(16) 0.2989(4) 0.4209(2) 0.0675(9) Uani 1 1 d . . . . .
H31 H 0.404005 0.209023 0.408106 0.081 Uiso 1 1 calc R U . . .
C32 C 0.23183(13) 0.7893(3) 0.31449(14) 0.0486(7) Uani 1 1 d . . . . .
C33 C 0.09887(17) 0.6731(6) 0.3765(2) 0.1012(17) Uani 1 1 d . . . . .
H33 H 0.120782 0.631155 0.416138 0.121 Uiso 1 1 calc R U . . .
C35 C 0.3964(2) 0.7442(4) 0.7285(2) 0.0903(14) Uani 1 1 d . . . . .
H35 H 0.404219 0.832351 0.745965 0.108 Uiso 1 1 calc R U . . .
C36 C 0.42484(13) 0.2578(3) 0.73889(15) 0.0528(7) Uani 1 1 d . . . . .
H36 H 0.443619 0.179296 0.759983 0.063 Uiso 1 1 calc R U . . .
C37 C 0.07120(16) 0.7006(6) 0.5759(2) 0.0865(14) Uani 1 1 d . . . . .
H37 H 0.035743 0.683434 0.582330 0.104 Uiso 1 1 calc R U . . .
C38 C 0.20016(15) 0.5092(3) 0.28583(16) 0.0540(7) Uani 1 1 d . . . . .
C39 C 0.2102(3) 0.2967(5) 0.2031(2) 0.1011(17) Uani 1 1 d . . . . .
H39 H 0.213211 0.226087 0.174566 0.121 Uiso 1 1 calc R U . . .
C40 C 0.35725(15) 0.3324(3) 0.44969(19) 0.0611(8) Uani 1 1 d . . . . .
H40 H 0.333311 0.262903 0.455975 0.073 Uiso 1 1 calc R U . . .
C42 C 0.27247(13) 0.8624(3) 0.36269(16) 0.0552(7) Uani 1 1 d . . . . .
H42 H 0.281332 0.838199 0.407711 0.066 Uiso 1 1 calc R U . . .
C43 C 0.2570(3) 0.3711(6) 0.2356(3) 0.1071(17) Uani 1 1 d . . . . .
H43 H 0.292541 0.350324 0.230288 0.128 Uiso 1 1 calc R U . . .
C44 C 0.30029(16) 0.9724(4) 0.34409(19) 0.0655(9) Uani 1 1 d . . . . .
H44 H 0.328081 1.021275 0.376733 0.079 Uiso 1 1 calc R U . . .
C45 C 0.0431(2) 0.7134(9) 0.3692(3) 0.152(3) Uani 1 1 d . . . . .
H45 H 0.027619 0.698047 0.403886 0.182 Uiso 1 1 calc R U . . .
C46 C 0.43568(14) 0.3975(4) 0.41172(17) 0.0596(8) Uani 1 1 d . . . . .
H46 H 0.464121 0.375773 0.392332 0.072 Uiso 1 1 calc R U . . .
C48 C 0.44036(12) 0.3819(4) 0.76788(14) 0.0538(7) Uani 1 1 d . . . . .
N34A N 0.1561(8) 0.203(3) 0.3947(15) 0.073(3) Uani 0.296(5) 1 d D U P A 2
C41A C 0.2093(4) 0.2504(11) 0.4111(5) 0.067(2) Uani 0.296(5) 1 d D U P A 2
H41A H 0.234221 0.216112 0.389110 0.080 Uiso 0.296(5) 1 calc R U P A 2
C47A C 0.1352(6) 0.0968(17) 0.3459(9) 0.110(4) Uani 0.296(5) 1 d D U P A 2
H47D H 0.164269 0.074653 0.325430 0.165 Uiso 0.296(5) 1 calc R U P A 2
H47E H 0.100997 0.127939 0.312133 0.165 Uiso 0.296(5) 1 calc R U P A 2
H47F H 0.126313 0.016649 0.367492 0.165 Uiso 0.296(5) 1 calc R U P A 2
C49A C 0.1163(5) 0.2662(17) 0.4253(8) 0.095(4) Uani 0.296(5) 1 d D U P A 2
H49D H 0.137562 0.322303 0.462403 0.143 Uiso 0.296(5) 1 calc R U P A 2
H49E H 0.095951 0.196221 0.440959 0.143 Uiso 0.296(5) 1 calc R U P A 2
H49F H 0.089189 0.322141 0.392567 0.143 Uiso 0.296(5) 1 calc R U P A 2

loop_
_atom_site_aniso_label
_atom_site_aniso_U_11
_atom_site_aniso_U_22
_atom_site_aniso_U_33
_atom_site_aniso_U_23
_atom_site_aniso_U_13
_atom_site_aniso_U_12
Dy01 0.03284(7) 0.04543(8) 0.03686(7) 0.00193(5) 0.01252(5) -0.00287(5)
Cl1 0.0626(5) 0.0493(4) 0.0615(5) -0.0046(3) 0.0125(4) -0.0123(4)
Cl2 0.0679(6) 0.1393(11) 0.1386(11) 0.0291(9) 0.0554(7) -0.0159(7)
Cl3 0.0640(5) 0.0931(7) 0.0572(5) 0.0169(5) -0.0094(4) -0.0182(5)
Cl4 0.0874(6) 0.0471(4) 0.0757(6) -0.0065(4) 0.0122(5) 0.0097(4)
Cl5 0.0703(7) 0.1767(14) 0.1216(10) -0.0349(10) 0.0292(7) 0.0513(8)
Cl6 0.0559(5) 0.1055(7) 0.0885(6) 0.0248(6) 0.0472(5) 0.0136(5)
P1 0.0410(4) 0.0562(4) 0.0386(4) 0.0021(3) 0.0093(3) 0.0011(3)
O1 0.0410(10) 0.0445(10) 0.0516(11) -0.0021(9) 0.0221(9) -0.0027(8)
O2 0.0525(12) 0.0618(13) 0.0633(13) -0.0064(11) 0.0128(10) -0.0110(10)
N34 0.052(3) 0.068(3) 0.080(4) -0.013(3) 0.011(2) -0.010(2)
C41 0.050(2) 0.064(3) 0.069(3) -0.008(2) 0.013(2) -0.004(2)
C47 0.067(4) 0.126(5) 0.144(6) -0.029(5) 0.010(4) -0.034(4)
C49 0.110(5) 0.098(5) 0.117(5) -0.051(4) 0.033(4) -0.012(4)
O3 0.0468(11) 0.0700(14) 0.0653(14) 0.0019(11) 0.0302(10) -0.0035(10)
O4 0.0501(11) 0.0473(11) 0.0403(10) -0.0012(8) 0.0075(8) -0.0062(9)
O5 0.0531(12) 0.0640(13) 0.0414(10) 0.0069(10) 0.0084(9) -0.0010(10)
N1 0.0470(13) 0.0608(16) 0.0450(13) -0.0027(12) 0.0178(11) 0.0039(12)
N2 0.0680(16) 0.0397(12) 0.0460(13) 0.0016(11) 0.0061(12) -0.0097(12)
N3 0.0417(12) 0.0453(13) 0.0554(14) 0.0004(11) 0.0203(11) -0.0013(10)
C1 0.0396(13) 0.0448(14) 0.0404(13) 0.0038(11) 0.0175(11) -0.0056(11)
C2 0.074(3) 0.086(3) 0.088(3) -0.033(2) 0.015(2) -0.006(2)
C3 0.0450(17) 0.116(3) 0.060(2) 0.009(2) 0.0243(15) 0.0040(19)
C4 0.0445(15) 0.0440(15) 0.0488(15) 0.0022(12) 0.0196(12) -0.0011(12)
C5 0.050(2) 0.130(4) 0.060(2) -0.012(2) 0.0173(16) 0.029(2)
C6 0.0450(14) 0.0491(15) 0.0381(14) 0.0042(12) 0.0133(11) -0.0080(12)
C7 0.077(2) 0.074(2) 0.0432(17) 0.0015(16) 0.0139(16) -0.0090(18)
C8 0.0323(12) 0.0476(15) 0.0370(13) 0.0062(11) 0.0082(10) -0.0016(11)
C9 0.078(3) 0.078(3) 0.114(4) -0.008(2) 0.047(3) 0.009(2)
C10 0.0378(13) 0.0580(17) 0.0447(15) 0.0081(13) 0.0154(11) 0.0070(13)
C11 0.061(3) 0.256(9) 0.126(5) -0.029(5) 0.027(3) 0.044(4)
C12 0.0550(17) 0.0571(17) 0.0408(15) 0.0047(13) 0.0110(13) -0.0171(14)
C13 0.079(3) 0.068(2) 0.066(2) -0.0073(18) 0.0137(19) 0.0172(19)
C14 0.0370(14) 0.0658(19) 0.0529(17) 0.0132(15) 0.0138(12) -0.0086(13)
C15 0.075(3) 0.088(3) 0.068(2) -0.015(2) 0.014(2) 0.032(2)
C16 0.0356(13) 0.071(2) 0.0497(16) 0.0141(15) 0.0205(12) 0.0037(13)
C17 0.062(2) 0.170(5) 0.073(3) 0.027(3) 0.015(2) 0.033(3)
C18 0.067(2) 0.0591(19) 0.0519(18) -0.0016(15) 0.0209(15) 0.0114(16)
C19 0.113(3) 0.0445(18) 0.063(2) 0.0038(16) -0.008(2) -0.015(2)
C20 0.0315(12) 0.0495(15) 0.0400(13) 0.0046(12) 0.0124(10) 0.0007(11)
C21 0.117(4) 0.093(3) 0.103(4) -0.042(3) 0.006(3) 0.005(3)
C22 0.085(3) 0.068(2) 0.0512(19) 0.0034(17) -0.0049(17) -0.029(2)
C23 0.072(3) 0.239(8) 0.111(4) 0.024(5) 0.008(3) 0.067(4)
C24 0.0422(15) 0.088(2) 0.0420(15) 0.0030(16) 0.0178(13) 0.0027(16)
C25 0.069(2) 0.061(2) 0.076(2) 0.0140(18) 0.0295(19) -0.0009(17)
C26 0.0460(16) 0.079(2) 0.0491(17) -0.0060(16) 0.0121(13) 0.0042(15)
C27 0.089(3) 0.082(3) 0.0515(19) 0.0152(18) 0.0253(19) -0.004(2)
C28 0.0410(14) 0.0458(15) 0.0416(14) 0.0030(12) 0.0079(11) -0.0063(12)
C29 0.0530(18) 0.095(3) 0.0476(17) -0.0112(18) 0.0131(14) 0.0201(19)
C30 0.0425(15) 0.080(2) 0.0367(14) -0.0043(14) 0.0131(12) 0.0107(15)
C31 0.069(2) 0.0526(19) 0.090(3) -0.0075(18) 0.038(2) 0.0049(17)
C32 0.0482(15) 0.0537(17) 0.0427(15) 0.0055(13) 0.0125(12) 0.0033(13)
C33 0.057(2) 0.182(5) 0.070(2) 0.015(3) 0.0271(19) 0.008(3)
C35 0.126(4) 0.049(2) 0.067(2) -0.0003(18) -0.011(2) -0.027(2)
C36 0.0477(16) 0.0572(18) 0.0517(17) 0.0126(14) 0.0128(13) 0.0016(14)
C37 0.0457(19) 0.152(5) 0.068(2) 0.001(3) 0.0266(17) 0.015(2)
C38 0.0584(18) 0.0552(17) 0.0487(17) 0.0040(14) 0.0171(14) 0.0055(14)
C39 0.157(5) 0.073(3) 0.071(3) -0.002(2) 0.033(3) 0.040(3)
C40 0.0595(19) 0.0447(17) 0.086(2) -0.0047(16) 0.0324(18) -0.0050(14)
C42 0.0525(17) 0.0626(19) 0.0451(16) 0.0064(14) 0.0073(13) 0.0000(15)
C43 0.124(4) 0.091(3) 0.132(5) 0.009(3) 0.076(4) 0.037(3)
C44 0.060(2) 0.065(2) 0.065(2) 0.0057(17) 0.0103(16) -0.0085(17)
C45 0.065(3) 0.296(10) 0.109(4) 0.002(5) 0.046(3) 0.018(4)
C46 0.0560(18) 0.066(2) 0.065(2) 0.0006(17) 0.0307(16) 0.0142(16)
C48 0.0442(15) 0.069(2) 0.0423(15) 0.0115(15) 0.0056(12) -0.0133(14)
N34A 0.055(5) 0.072(5) 0.085(6) -0.017(5) 0.009(4) -0.011(4)
C41A 0.057(4) 0.065(4) 0.072(4) -0.012(4) 0.011(4) -0.010(4)
C47A 0.087(8) 0.101(8) 0.122(9) -0.034(7) 0.001(7) -0.021(7)
C49A 0.064(7) 0.109(8) 0.106(8) -0.005(7) 0.017(6) -0.021(7)

loop_
_atom_type_symbol
_atom_type_description
_atom_type_scat_dispersion_real
_atom_type_scat_dispersion_imag
_atom_type_scat_source
C C 0.0033 0.0016 'International Tables Vol C Tables 4.2.6.8 and 6.1.1.4'
H H 0.0000 0.0000 'International Tables Vol C Tables 4.2.6.8 and 6.1.1.4'
Cl Cl 0.1484 0.1585 'International Tables Vol C Tables 4.2.6.8 and 6.1.1.4'
Dy Dy -0.1892 4.4098 'International Tables Vol C Tables 4.2.6.8 and 6.1.1.4'
N N 0.0061 0.0033 'International Tables Vol C Tables 4.2.6.8 and 6.1.1.4'
O O 0.0106 0.0060 'International Tables Vol C Tables 4.2.6.8 and 6.1.1.4'
P P 0.1023 0.0942 'International Tables Vol C Tables 4.2.6.8 and 6.1.1.4'

loop_
_geom_angle_atom_site_label_1
_geom_angle_atom_site_label_2
_geom_angle_atom_site_label_3
_geom_angle
_geom_angle_site_symmetry_1
_geom_angle_site_symmetry_3
_geom_angle_publ_flag
O1 Dy01 O2 136.65(7) . . ?
O1 Dy01 O3 139.15(7) . . ?
O1 Dy01 O5 80.19(7) . . ?
O1 Dy01 N1 73.74(7) . . ?
O1 Dy01 N2 72.51(7) . . ?
O1 Dy01 N3 67.06(7) . . ?
O2 Dy01 N1 128.66(8) . . ?
O2 Dy01 N2 140.49(8) . . ?
O2 Dy01 N3 77.49(8) . . ?
O3 Dy01 O2 76.10(8) . . ?
O3 Dy01 O5 92.63(8) . . ?
O3 Dy01 N1 65.51(8) . . ?
O3 Dy01 N2 96.06(9) . . ?
O3 Dy01 N3 152.92(8) . . ?
O4 Dy01 O1 120.23(7) . . ?
O4 Dy01 O2 74.63(8) . . ?
O4 Dy01 O3 87.47(8) . . ?
O4 Dy01 O5 146.02(7) . . ?
O4 Dy01 N1 132.81(7) . . ?
O4 Dy01 N2 66.29(7) . . ?
O4 Dy01 N3 79.83(7) . . ?
O5 Dy01 O2 72.45(8) . . ?
O5 Dy01 N1 76.49(8) . . ?
O5 Dy01 N2 147.06(8) . . ?
O5 Dy01 N3 85.07(8) . . ?
N2 Dy01 N1 78.41(8) . . ?
N3 Dy01 N1 138.91(8) . . ?
N3 Dy01 N2 100.46(9) . . ?
O5 P1 C26 109.32(14) . . ?
O5 P1 C32 111.68(13) . . ?
O5 P1 C38 113.51(14) . . ?
C32 P1 C26 107.76(16) . . ?
C32 P1 C38 105.47(15) . . ?
C38 P1 C26 108.88(16) . . ?
C8 O1 Dy01 123.60(17) . . ?
C41 O2 Dy01 126.1(3) . . ?
C41A O2 Dy01 165.4(6) . . ?
C41 N34 C47 123.2(9) . . ?
C41 N34 C49 119.4(6) . . ?
C47 N34 C49 117.1(6) . . ?
O2 C41 N34 125.1(6) . . ?
O2 C41 H41 117.5 . . ?
N34 C41 H41 117.5 . . ?
N34 C47 H47A 109.5 . . ?
N34 C47 H47B 109.5 . . ?
N34 C47 H47C 109.5 . . ?
H47A C47 H47B 109.5 . . ?
H47A C47 H47C 109.5 . . ?
H47B C47 H47C 109.5 . . ?
N34 C49 H49A 109.5 . . ?
N34 C49 H49B 109.5 . . ?
N34 C49 H49C 109.5 . . ?
H49A C49 H49B 109.5 . . ?
H49A C49 H49C 109.5 . . ?
H49B C49 H49C 109.5 . . ?
C24 O3 Dy01 125.0(2) . . ?
C1 O4 Dy01 123.58(17) . . ?
P1 O5 Dy01 170.63(14) . . ?
C18 N1 Dy01 127.9(2) . . ?
C18 N1 C30 118.1(3) . . ?
C30 N1 Dy01 113.9(2) . . ?
C6 N2 Dy01 113.25(18) . . ?
C19 N2 Dy01 128.8(2) . . ?
C19 N2 C6 117.2(3) . . ?
C20 N3 Dy01 114.05(17) . . ?
C40 N3 Dy01 127.6(2) . . ?
C40 N3 C20 118.3(3) . . ?
O4 C1 C4 124.3(3) . . ?
O4 C1 C6 120.4(2) . . ?
C4 C1 C6 115.3(2) . . ?
C21 C2 H2 119.7 . . ?
C38 C2 H2 119.7 . . ?
C38 C2 C21 120.6(5) . . ?
C24 C3 Cl2 118.0(3) . . ?
C37 C3 Cl2 119.8(3) . . ?
C37 C3 C24 122.1(4) . . ?
C1 C4 Cl4 118.8(2) . . ?
C1 C4 C36 122.7(3) . . ?
C36 C4 Cl4 118.4(2) . . ?
C29 C5 Cl5 119.2(4) . . ?
C37 C5 Cl5 119.5(3) . . ?
C37 C5 C29 121.3(4) . . ?
N2 C6 C1 114.6(2) . . ?
N2 C6 C12 122.5(3) . . ?
C12 C6 C1 122.9(3) . . ?
C27 C7 H7 119.9 . . ?
C27 C7 C32 120.3(3) . . ?
C32 C7 H7 119.9 . . ?
O1 C8 C20 119.7(2) . . ?
O1 C8 C28 124.3(3) . . ?
C28 C8 C20 116.0(2) . . ?
C38 C9 H9 119.9 . . ?
C38 C9 C43 120.3(5) . . ?
C43 C9 H9 119.9 . . ?
C16 C10 C20 117.5(3) . . ?
C16 C10 C46 125.5(3) . . ?
C46 C10 C20 116.9(3) . . ?
C23 C11 H11 119.8 . . ?
C45 C11 H11 119.8 . . ?
C45 C11 C23 120.4(5) . . ?
C6 C12 C48 117.4(3) . . ?
C22 C12 C6 117.4(3) . . ?
C22 C12 C48 125.1(3) . . ?
C15 C13 H13 120.5 . . ?
C15 C13 C18 119.0(4) . . ?
C18 C13 H13 120.5 . . ?
C16 C14 H14 119.9 . . ?
C16 C14 C28 120.2(3) . . ?
C28 C14 H14 119.9 . . ?
C13 C15 H15 119.7 . . ?
C13 C15 C29 120.7(4) . . ?
C29 C15 H15 119.7 . . ?
C10 C16 Cl6 119.9(2) . . ?
C14 C16 Cl6 118.8(2) . . ?
C14 C16 C10 121.3(3) . . ?
C23 C17 H17 119.6 . . ?
C26 C17 H17 119.6 . . ?
C26 C17 C23 120.8(5) . . ?
N1 C18 C13 123.1(4) . . ?
N1 C18 H18 118.4 . . ?
C13 C18 H18 118.4 . . ?
N2 C19 H19 118.2 . . ?
N2 C19 C35 123.6(3) . . ?
C35 C19 H19 118.2 . . ?
N3 C20 C8 115.6(2) . . ?
N3 C20 C10 122.0(3) . . ?
C10 C20 C8 122.4(2) . . ?
C2 C21 H21 119.6 . . ?
C39 C21 C2 120.7(5) . . ?
C39 C21 H21 119.6 . . ?
C12 C22 H22 120.1 . . ?
C35 C22 C12 119.9(3) . . ?
C35 C22 H22 120.1 . . ?
C11 C23 C17 119.4(5) . . ?
C11 C23 H23 120.3 . . ?
C17 C23 H23 120.3 . . ?
O3 C24 C3 124.1(4) . . ?
O3 C24 C30 120.3(3) . . ?
C3 C24 C30 115.5(3) . . ?
C27 C25 H25 119.8 . . ?
C27 C25 C44 120.4(3) . . ?
C44 C25 H25 119.8 . . ?
C17 C26 P1 123.7(3) . . ?
C17 C26 C33 118.3(4) . . ?
C33 C26 P1 117.7(3) . . ?
C7 C27 H27 120.0 . . ?
C25 C27 C7 119.9(3) . . ?
C25 C27 H27 120.0 . . ?
C8 C28 Cl1 118.6(2) . . ?
C8 C28 C14 122.4(3) . . ?
C14 C28 Cl1 119.0(2) . . ?
C15 C29 C5 126.3(4) . . ?
C15 C29 C30 117.0(3) . . ?
C30 C29 C5 116.6(4) . . ?
N1 C30 C24 114.9(3) . . ?
N1 C30 C29 122.0(3) . . ?
C29 C30 C24 123.1(3) . . ?
C40 C31 H31 120.2 . . ?
C46 C31 H31 120.2 . . ?
C46 C31 C40 119.7(3) . . ?
C7 C32 P1 122.4(3) . . ?
C42 C32 P1 118.6(2) . . ?
C42 C32 C7 119.0(3) . . ?
C26 C33 H33 119.9 . . ?
C45 C33 C26 120.1(5) . . ?
C45 C33 H33 119.9 . . ?
C19 C35 H35 120.3 . . ?
C22 C35 C19 119.4(3) . . ?
C22 C35 H35 120.3 . . ?
C4 C36 H36 119.7 . . ?
C48 C36 C4 120.7(3) . . ?
C48 C36 H36 119.7 . . ?
C3 C37 H37 119.4 . . ?
C5 C37 C3 121.3(4) . . ?
C5 C37 H37 119.4 . . ?
C2 C38 P1 123.3(3) . . ?
C2 C38 C9 118.2(4) . . ?
C9 C38 P1 118.5(3) . . ?
C21 C39 H39 120.0 . . ?
C43 C39 C21 120.0(4) . . ?
C43 C39 H39 120.0 . . ?
N3 C40 C31 123.1(3) . . ?
N3 C40 H40 118.4 . . ?
C31 C40 H40 118.4 . . ?
C32 C42 H42 120.1 . . ?
C32 C42 C44 119.9(3) . . ?
C44 C42 H42 120.1 . . ?
C9 C43 H43 119.9 . . ?
C39 C43 C9 120.2(5) . . ?
C39 C43 H43 119.9 . . ?
C25 C44 C42 120.4(3) . . ?
C25 C44 H44 119.8 . . ?
C42 C44 H44 119.8 . . ?
C11 C45 C33 120.9(5) . . ?
C11 C45 H45 119.6 . . ?
C33 C45 H45 119.6 . . ?
C10 C46 H46 120.0 . . ?
C31 C46 C10 120.0(3) . . ?
C31 C46 H46 120.0 . . ?
C12 C48 Cl3 119.0(2) . . ?
C36 C48 Cl3 120.0(3) . . ?
C36 C48 C12 120.9(3) . . ?
C41A N34A C47A 122.9(13) . . ?
C41A N34A C49A 118.1(10) . . ?
C47A N34A C49A 118.9(9) . . ?
O2 C41A N34A 122.0(9) . . ?
O2 C41A H41A 119.0 . . ?
N34A C41A H41A 119.0 . . ?
N34A C47A H47D 109.5 . . ?
N34A C47A H47E 109.5 . . ?
N34A C47A H47F 109.5 . . ?
H47D C47A H47E 109.5 . . ?
H47D C47A H47F 109.5 . . ?
H47E C47A H47F 109.5 . . ?
N34A C49A H49D 109.5 . . ?
N34A C49A H49E 109.5 . . ?
N34A C49A H49F 109.5 . . ?
H49D C49A H49E 109.5 . . ?
H49D C49A H49F 109.5 . . ?
H49E C49A H49F 109.5 . . ?

loop_
_geom_bond_atom_site_label_1
_geom_bond_atom_site_label_2
_geom_bond_distance
_geom_bond_site_symmetry_2
_geom_bond_publ_flag
Dy01 O1 2.2779(18) . ?
Dy01 O2 2.448(2) . ?
Dy01 O3 2.297(2) . ?
Dy01 O4 2.2672(19) . ?
Dy01 O5 2.3432(19) . ?
Dy01 N1 2.606(3) . ?
Dy01 N2 2.578(2) . ?
Dy01 N3 2.534(2) . ?
Cl1 C28 1.733(3) . ?
Cl2 C3 1.748(5) . ?
Cl3 C48 1.739(3) . ?
Cl4 C4 1.724(3) . ?
Cl5 C5 1.747(4) . ?
Cl6 C16 1.737(3) . ?
P1 O5 1.489(2) . ?
P1 C26 1.801(3) . ?
P1 C32 1.790(3) . ?
P1 C38 1.791(3) . ?
O1 C8 1.301(3) . ?
O2 C41 1.243(5) . ?
O2 C41A 1.236(8) . ?
N34 C41 1.304(7) . ?
N34 C47 1.444(8) . ?
N34 C49 1.456(13) . ?
C41 H41 0.9300 . ?
C47 H47A 0.9600 . ?
C47 H47B 0.9600 . ?
C47 H47C 0.9600 . ?
C49 H49A 0.9600 . ?
C49 H49B 0.9600 . ?
C49 H49C 0.9600 . ?
O3 C24 1.294(4) . ?
O4 C1 1.302(3) . ?
N1 C18 1.327(4) . ?
N1 C30 1.373(4) . ?
N2 C6 1.367(4) . ?
N2 C19 1.329(4) . ?
N3 C20 1.368(3) . ?
N3 C40 1.314(4) . ?
C1 C4 1.389(4) . ?
C1 C6 1.433(4) . ?
C2 H2 0.9300 . ?
C2 C21 1.378(6) . ?
C2 C38 1.366(5) . ?
C3 C24 1.396(4) . ?
C3 C37 1.394(6) . ?
C4 C36 1.403(4) . ?
C5 C29 1.421(5) . ?
C5 C37 1.345(7) . ?
C6 C12 1.413(4) . ?
C7 H7 0.9300 . ?
C7 C27 1.378(5) . ?
C7 C32 1.397(4) . ?
C8 C20 1.429(4) . ?
C8 C28 1.383(4) . ?
C9 H9 0.9300 . ?
C9 C38 1.372(5) . ?
C9 C43 1.391(7) . ?
C10 C16 1.406(4) . ?
C10 C20 1.418(4) . ?
C10 C46 1.410(5) . ?
C11 H11 0.9300 . ?
C11 C23 1.354(9) . ?
C11 C45 1.338(9) . ?
C12 C22 1.398(5) . ?
C12 C48 1.414(5) . ?
C13 H13 0.9300 . ?
C13 C15 1.352(6) . ?
C13 C18 1.401(5) . ?
C14 H14 0.9300 . ?
C14 C16 1.355(5) . ?
C14 C28 1.411(4) . ?
C15 H15 0.9300 . ?
C15 C29 1.405(6) . ?
C17 H17 0.9300 . ?
C17 C23 1.389(6) . ?
C17 C26 1.365(5) . ?
C18 H18 0.9300 . ?
C19 H19 0.9300 . ?
C19 C35 1.394(5) . ?
C21 H21 0.9300 . ?
C21 C39 1.344(7) . ?
C22 H22 0.9300 . ?
C22 C35 1.353(5) . ?
C23 H23 0.9300 . ?
C24 C30 1.431(5) . ?
C25 H25 0.9300 . ?
C25 C27 1.364(6) . ?
C25 C44 1.365(5) . ?
C26 C33 1.376(5) . ?
C27 H27 0.9300 . ?
C29 C30 1.416(5) . ?
C31 H31 0.9300 . ?
C31 C40 1.397(5) . ?
C31 C46 1.348(5) . ?
C32 C42 1.374(4) . ?
C33 H33 0.9300 . ?
C33 C45 1.375(6) . ?
C35 H35 0.9300 . ?
C36 H36 0.9300 . ?
C36 C48 1.354(5) . ?
C37 H37 0.9300 . ?
C39 H39 0.9300 . ?
C39 C43 1.344(7) . ?
C40 H40 0.9300 . ?
C42 H42 0.9300 . ?
C42 C44 1.388(5) . ?
C43 H43 0.9300 . ?
C44 H44 0.9300 . ?
C45 H45 0.9300 . ?
C46 H46 0.9300 . ?
N34A C41A 1.319(10) . ?
N34A C47A 1.430(11) . ?
N34A C49A 1.455(17) . ?
C41A H41A 0.9300 . ?
C47A H47D 0.9600 . ?
C47A H47E 0.9600 . ?
C47A H47F 0.9600 . ?
C49A H49D 0.9600 . ?
C49A H49E 0.9600 . ?
C49A H49F 0.9600 . ?

loop_
_geom_torsion_atom_site_label_1
_geom_torsion_atom_site_label_2
_geom_torsion_atom_site_label_3
_geom_torsion_atom_site_label_4
_geom_torsion
_geom_torsion_site_symmetry_1
_geom_torsion_site_symmetry_2
_geom_torsion_site_symmetry_3
_geom_torsion_site_symmetry_4
_geom_torsion_publ_flag
Dy01 O1 C8 C20 0.9(3) . . . . ?
Dy01 O1 C8 C28 -179.87(19) . . . . ?
Dy01 O2 C41 N34 174.3(9) . . . . ?
Dy01 O2 C41A N34A -139(3) . . . . ?
Dy01 O3 C24 C3 172.8(2) . . . . ?
Dy01 O3 C24 C30 -6.9(4) . . . . ?
Dy01 O4 C1 C4 -167.09(19) . . . . ?
Dy01 O4 C1 C6 12.4(3) . . . . ?
Dy01 N1 C18 C13 176.5(2) . . . . ?
Dy01 N1 C30 C24 2.8(3) . . . . ?
Dy01 N1 C30 C29 -175.7(2) . . . . ?
Dy01 N2 C6 C1 -9.4(3) . . . . ?
Dy01 N2 C6 C12 170.3(2) . . . . ?
Dy01 N2 C19 C35 -169.9(3) . . . . ?
Dy01 N3 C20 C8 1.9(3) . . . . ?
Dy01 N3 C20 C10 -179.6(2) . . . . ?
Dy01 N3 C40 C31 179.9(3) . . . . ?
Cl2 C3 C24 O3 -1.3(5) . . . . ?
Cl2 C3 C24 C30 178.3(2) . . . . ?
Cl2 C3 C37 C5 -179.3(3) . . . . ?
Cl4 C4 C36 C48 177.5(2) . . . . ?
Cl5 C5 C29 C15 -0.4(5) . . . . ?
Cl5 C5 C29 C30 179.4(2) . . . . ?
Cl5 C5 C37 C3 -179.4(3) . . . . ?
P1 C26 C33 C45 176.5(5) . . . . ?
P1 C32 C42 C44 -179.9(3) . . . . ?
O1 C8 C20 N3 -2.0(4) . . . . ?
O1 C8 C20 C10 179.6(2) . . . . ?
O1 C8 C28 Cl1 1.4(4) . . . . ?
O1 C8 C28 C14 -178.8(3) . . . . ?
C47 N34 C41 O2 177.6(9) . . . . ?
C49 N34 C41 O2 4.1(17) . . . . ?
O3 C24 C30 N1 1.9(4) . . . . ?
O3 C24 C30 C29 -179.6(3) . . . . ?
O4 C1 C4 Cl4 2.6(4) . . . . ?
O4 C1 C4 C36 -179.9(3) . . . . ?
O4 C1 C6 N2 -0.4(4) . . . . ?
O4 C1 C6 C12 180.0(3) . . . . ?
O5 P1 C26 C17 163.7(4) . . . . ?
O5 P1 C26 C33 -10.4(4) . . . . ?
O5 P1 C32 C7 170.3(3) . . . . ?
O5 P1 C32 C42 -8.4(3) . . . . ?
O5 P1 C38 C2 106.0(3) . . . . ?
O5 P1 C38 C9 -73.3(3) . . . . ?
N2 C6 C12 C22 0.7(5) . . . . ?
N2 C6 C12 C48 -179.8(3) . . . . ?
N2 C19 C35 C22 1.9(8) . . . . ?
C1 C4 C36 C48 0.0(4) . . . . ?
C1 C6 C12 C22 -179.6(3) . . . . ?
C1 C6 C12 C48 -0.2(4) . . . . ?
C2 C21 C39 C43 1.4(9) . . . . ?
C3 C24 C30 N1 -177.7(3) . . . . ?
C3 C24 C30 C29 0.7(4) . . . . ?
C4 C1 C6 N2 179.2(2) . . . . ?
C4 C1 C6 C12 -0.5(4) . . . . ?
C4 C36 C48 Cl3 -179.9(2) . . . . ?
C4 C36 C48 C12 -0.7(5) . . . . ?
C5 C29 C30 N1 178.7(3) . . . . ?
C5 C29 C30 C24 0.4(5) . . . . ?
C6 N2 C19 C35 -0.8(6) . . . . ?
C6 C1 C4 Cl4 -176.9(2) . . . . ?
C6 C1 C4 C36 0.6(4) . . . . ?
C6 C12 C22 C35 0.4(6) . . . . ?
C6 C12 C48 Cl3 -180.0(2) . . . . ?
C6 C12 C48 C36 0.8(4) . . . . ?
C7 C32 C42 C44 1.4(5) . . . . ?
C12 C22 C35 C19 -1.6(7) . . . . ?
C13 C15 C29 C5 -179.6(4) . . . . ?
C13 C15 C29 C30 0.6(5) . . . . ?
C15 C13 C18 N1 -1.1(6) . . . . ?
C15 C29 C30 N1 -1.5(5) . . . . ?
C15 C29 C30 C24 -179.8(3) . . . . ?
C16 C10 C20 N3 -179.3(3) . . . . ?
C16 C10 C20 C8 -0.9(4) . . . . ?
C16 C10 C46 C31 178.2(3) . . . . ?
C16 C14 C28 Cl1 179.2(2) . . . . ?
C16 C14 C28 C8 -0.7(4) . . . . ?
C17 C26 C33 C45 2.1(9) . . . . ?
C18 N1 C30 C24 179.5(3) . . . . ?
C18 N1 C30 C29 1.0(4) . . . . ?
C18 C13 C15 C29 0.6(6) . . . . ?
C19 N2 C6 C1 179.8(3) . . . . ?
C19 N2 C6 C12 -0.5(5) . . . . ?
C20 N3 C40 C31 -1.5(5) . . . . ?
C20 C8 C28 Cl1 -179.36(19) . . . . ?
C20 C8 C28 C14 0.5(4) . . . . ?
C20 C10 C16 Cl6 -179.6(2) . . . . ?
C20 C10 C16 C14 0.7(4) . . . . ?
C20 C10 C46 C31 -0.3(5) . . . . ?
C21 C2 C38 P1 -179.6(4) . . . . ?
C21 C2 C38 C9 -0.4(7) . . . . ?
C21 C39 C43 C9 -1.6(8) . . . . ?
C22 C12 C48 Cl3 -0.5(5) . . . . ?
C22 C12 C48 C36 -179.8(3) . . . . ?
C23 C11 C45 C33 -1.3(13) . . . . ?
C23 C17 C26 P1 -176.5(5) . . . . ?
C23 C17 C26 C33 -2.4(8) . . . . ?
C24 C3 C37 C5 -0.2(6) . . . . ?
C26 P1 C32 C7 -69.6(3) . . . . ?
C26 P1 C32 C42 111.7(3) . . . . ?
C26 P1 C38 C2 -16.0(4) . . . . ?
C26 P1 C38 C9 164.7(3) . . . . ?
C26 C17 C23 C11 0.9(11) . . . . ?
C26 C33 C45 C11 -0.3(12) . . . . ?
C27 C7 C32 P1 178.2(3) . . . . ?
C27 C7 C32 C42 -3.1(5) . . . . ?
C27 C25 C44 C42 -1.0(6) . . . . ?
C28 C8 C20 N3 178.8(2) . . . . ?
C28 C8 C20 C10 0.3(4) . . . . ?
C28 C14 C16 Cl6 -179.7(2) . . . . ?
C28 C14 C16 C10 0.0(4) . . . . ?
C29 C5 C37 C3 1.4(6) . . . . ?
C30 N1 C18 C13 0.3(5) . . . . ?
C32 P1 C26 C17 42.1(4) . . . . ?
C32 P1 C26 C33 -131.9(4) . . . . ?
C32 P1 C38 C2 -131.5(3) . . . . ?
C32 P1 C38 C9 49.3(3) . . . . ?
C32 C7 C27 C25 2.8(6) . . . . ?
C32 C42 C44 C25 0.7(5) . . . . ?
C37 C3 C24 O3 179.5(3) . . . . ?
C37 C3 C24 C30 -0.9(5) . . . . ?
C37 C5 C29 C15 178.8(4) . . . . ?
C37 C5 C29 C30 -1.4(5) . . . . ?
C38 P1 C26 C17 -71.8(4) . . . . ?
C38 P1 C26 C33 114.1(4) . . . . ?
C38 P1 C32 C7 46.6(3) . . . . ?
C38 P1 C32 C42 -132.2(3) . . . . ?
C38 C2 C21 C39 -0.4(8) . . . . ?
C38 C9 C43 C39 0.8(8) . . . . ?
C40 N3 C20 C8 -176.9(3) . . . . ?
C40 N3 C20 C10 1.6(4) . . . . ?
C40 C31 C46 C10 0.4(6) . . . . ?
C43 C9 C38 P1 179.5(4) . . . . ?
C43 C9 C38 C2 0.2(7) . . . . ?
C44 C25 C27 C7 -0.8(6) . . . . ?
C45 C11 C23 C17 1.0(13) . . . . ?
C46 C10 C16 Cl6 2.0(4) . . . . ?
C46 C10 C16 C14 -177.7(3) . . . . ?
C46 C10 C20 N3 -0.7(4) . . . . ?
C46 C10 C20 C8 177.6(3) . . . . ?
C46 C31 C40 N3 0.5(6) . . . . ?
C48 C12 C22 C35 -179.0(4) . . . . ?
C47A N34A C41A O2 -178(2) . . . . ?
C49A N34A C41A O2 5(4) . . . . ?
